data_7155148
loop_
_publ_author_name
'Ramachary, Dhevalapally B.'
'Krishna, Patoju M.'
'Reddy, T. Prabhakar'

_publ_section_title
;
 Stereoselective synthesis of cyclopentanone-fused benzosultams through
 Tomita zipper cyclization.
;
_journal_issue 27
_journal_name_full 'Organic &amp; biomolecular chemistry'
_journal_page_first 6413
_journal_page_last 6416
_journal_paper_doi 10.1039/c6ob01096b
_journal_volume 14
_journal_year 2016
_chemical_formula_sum 'C22 H21 N O5 S'
_chemical_formula_weight 411.47
_chemical_name_systematic
;
 ?
;
_space_group_IT_number 14
_symmetry_cell_setting Monoclinic'
_symmetry_space_group_name_Hall '-P 2ybc'
_symmetry_space_group_name_H-M 'P 1 21/c 1'
_atom_sites_solution_hydrogens geom
_atom_sites_solution_primary direct
_atom_sites_solution_secondary difmap
_audit_creation_method SHELXL-97
_audit_update_record
;
2016-05-16 deposited with the CCDC.
2016-06-01 downloaded from the CCDC.
;
_cell_angle_alpha 90.00
_cell_angle_beta 97.263(4)
_cell_angle_gamma 90.00
_cell_formula_units_Z 4
_cell_length_a 9.7273(11)
_cell_length_b 13.2654(14)
_cell_length_c 15.7765(15)
_cell_measurement_reflns_used 9916
_cell_measurement_temperature 298
_cell_measurement_theta_max 27.35
_cell_measurement_theta_min 2.80
_cell_volume 2019.4(4)
_computing_cell_refinement 'Bruker SAINT'
_computing_data_collection 'Bruker APEX2'
_computing_data_reduction 'Bruker SAINT'
_computing_molecular_graphics 'Bruker SHELXTL'
_computing_publication_material 'Bruker SHELXTL'
_computing_structure_refinement 'SHELXL-97 (Sheldrick, 2008)'
_computing_structure_solution 'SHELXT 2014/4 (Sheldrick, 2014)'
_diffrn_ambient_temperature 298
_diffrn_measured_fraction_theta_full 0.997
_diffrn_measured_fraction_theta_max 0.997
_diffrn_measurement_device_type 'Bruker APEX-II CCD'
_diffrn_measurement_method '\f and \w scans'
_diffrn_radiation_monochromator graphite
_diffrn_radiation_source 'fine-focus sealed tube'
_diffrn_radiation_type MoK\a
_diffrn_radiation_wavelength 0.71073
_diffrn_reflns_av_R_equivalents 0.0524
_diffrn_reflns_av_sigmaI/netI 0.0220
_diffrn_reflns_limit_h_max 11
_diffrn_reflns_limit_h_min -11
_diffrn_reflns_limit_k_max 15
_diffrn_reflns_limit_k_min -15
_diffrn_reflns_limit_l_max 18
_diffrn_reflns_limit_l_min -18
_diffrn_reflns_number 46124
_diffrn_reflns_theta_full 25.00
_diffrn_reflns_theta_max 25.00
_diffrn_reflns_theta_min 2.80
_exptl_absorpt_coefficient_mu 0.194
_exptl_crystal_colour colourless
_exptl_crystal_density_diffrn 1.353
_exptl_crystal_density_method 'not measured'
_exptl_crystal_description block
_exptl_crystal_F_000 864
_exptl_crystal_size_max 0.26
_exptl_crystal_size_mid 0.22
_exptl_crystal_size_min 0.18
_refine_diff_density_max 0.389
_refine_diff_density_min -0.312
_refine_diff_density_rms 0.046
_refine_ls_extinction_method none
_refine_ls_goodness_of_fit_ref 1.032
_refine_ls_hydrogen_treatment mixed
_refine_ls_matrix_type full
_refine_ls_number_parameters 262
_refine_ls_number_reflns 3549
_refine_ls_number_restraints 0
_refine_ls_restrained_S_all 1.032
_refine_ls_R_factor_all 0.0690
_refine_ls_R_factor_gt 0.0571
_refine_ls_shift/su_max 0.000
_refine_ls_shift/su_mean 0.000
_refine_ls_structure_factor_coef Fsqd
_refine_ls_weighting_details 'calc w=1/[\s^2^(Fo^2^)+(0.0706P)^2^+1.7369P] where P=(Fo^2^+2Fc^2^)/3'
_refine_ls_weighting_scheme calc
_refine_ls_wR_factor_gt 0.1463
_refine_ls_wR_factor_ref 0.1538
_reflns_number_gt 2956
_reflns_number_total 3549
_reflns_threshold_expression >2\s(I)
_cod_data_source_file c6ob01096b3.cif
_cod_data_source_block dbr2vr_a
_cod_depositor_comments
;
     Adding full bibliography for 7155148.cif.

2018-02-03
Z value and formula changed from orginal absurd values
                 miguel
;
_cod_original_formula_sum 'C3.38 H3.23 N0.15 O0.77 S0.15'
_cod_original_formula_weight 63.30
_cod_original_formula_units_Z 26
_cod_original_sg_symbol_H-M P2(1)/c
_cod_database_code 7155148

loop_
_symmetry_equiv_pos_as_xyz
'x, y, z'
'-x, y+1/2, -z+1/2'
'-x, -y, -z'
'x, -y-1/2, z-1/2'

loop_
_atom_site_label
_atom_site_type_symbol
_atom_site_fract_x
_atom_site_fract_y
_atom_site_fract_z
_atom_site_U_iso_or_equiv
_atom_site_adp_type
_atom_site_occupancy
_atom_site_symmetry_multiplicity
_atom_site_calc_flag
_atom_site_refinement_flags
C1 C 0.6480(3) 0.15478(19) 0.35751(15) 0.0418(6) Uani 1 1 d .
C2 C 0.6373(3) 0.1077(2) 0.43471(17) 0.0525(7) Uani 1 1 d .
H2 H 0.6296 0.1455 0.4850 0.063 Uiso 1 1 calc R
C3 C 0.6381(3) 0.0044(2) 0.43569(19) 0.0614(8) Uani 1 1 d .
H3 H 0.6341 -0.0306 0.4879 0.074 Uiso 1 1 calc R
C4 C 0.6449(3) -0.0494(2) 0.3612(2) 0.0642(8) Uani 1 1 d .
H4 H 0.6427 -0.1210 0.3628 0.077 Uiso 1 1 calc R
C5 C 0.6547(3) -0.0016(2) 0.28478(18) 0.0578(8) Uani 1 1 d .
H5 H 0.6586 -0.0395 0.2341 0.069 Uiso 1 1 calc R
C6 C 0.6589(3) 0.1028(2) 0.28309(15) 0.0448(6) Uani 1 1 d .
C7 C 0.6776(3) 0.1690(2) 0.20776(15) 0.0476(6) Uani 1 1 d .
C8 C 0.8217(3) 0.1647(2) 0.17787(17) 0.0547(7) Uani 1 1 d .
H8 H 0.8894 0.1502 0.2296 0.066 Uiso 1 1 calc R
C9 C 0.8455(4) 0.2735(2) 0.1526(2) 0.0640(8) Uani 1 1 d .
C10 C 0.7551(3) 0.3403(2) 0.19670(16) 0.0471(6) Uani 1 1 d .
C11 C 0.7362(3) 0.4400(2) 0.19891(16) 0.0484(6) Uani 1 1 d .
H11 H 0.6617 0.4594 0.2289 0.058 Uiso 1 1 calc R
C12 C 0.8067(3) 0.5251(2) 0.16478(16) 0.0479(6) Uani 1 1 d .
C13 C 0.9247(3) 0.5207(3) 0.1231(2) 0.0624(8) Uani 1 1 d .
H13 H 0.9672 0.4574 0.1156 0.075 Uiso 1 1 calc R
C14 C 0.9801(4) 0.6064(3) 0.0929(2) 0.0740(10) Uani 1 1 d .
H14 H 1.0602 0.6016 0.0644 0.089 Uiso 1 1 calc R
C15 C 0.9231(4) 0.6970(3) 0.1029(3) 0.0896(12) Uani 1 1 d .
H15 H 0.9632 0.7559 0.0821 0.108 Uiso 1 1 calc R
C16 C 0.8068(5) 0.7043(3) 0.1431(3) 0.0982(14) Uani 1 1 d .
H16 H 0.7660 0.7683 0.1501 0.118 Uiso 1 1 calc R
C17 C 0.7489(4) 0.6189(2) 0.1736(2) 0.0706(9) Uani 1 1 d .
H17 H 0.6678 0.6247 0.2011 0.085 Uiso 1 1 calc R
C18 C 0.5659(3) 0.1602(2) 0.13018(17) 0.0590(8) Uani 1 1 d .
C19 C 0.3660(7) 0.0768(4) 0.0638(3) 0.137(3) Uani 1 1 d .
H19A H 0.4037 0.0896 0.0094 0.164 Uiso 1 1 calc R
H19B H 0.3302 0.0069 0.0628 0.164 Uiso 1 1 calc R
C20 C 0.2576(7) 0.1452(9) 0.0727(5) 0.210(4) Uani 1 1 d .
H20A H 0.1845 0.1375 0.0244 0.315 Uiso 1 1 calc R
H20B H 0.2936 0.2143 0.0737 0.315 Uiso 1 1 calc R
H20C H 0.2195 0.1314 0.1261 0.315 Uiso 1 1 calc R
C21 C 0.8489(5) 0.0876(3) 0.1097(2) 0.0848(11) Uani 1 1 d .
H21A H 0.7580 0.0636 0.0816 0.102 Uiso 1 1 calc R
H21B H 0.8948 0.1231 0.0658 0.102 Uiso 1 1 calc R
C22 C 0.9297(8) 0.0019(5) 0.1362(4) 0.158(3) Uani 1 1 d .
H22A H 0.9385 -0.0411 0.0867 0.237 Uiso 1 1 calc R
H22B H 0.8847 -0.0360 0.1783 0.237 Uiso 1 1 calc R
H22C H 1.0220 0.0235 0.1619 0.237 Uiso 1 1 calc R
N1 N 0.6678(2) 0.27401(16) 0.23805(13) 0.0460(5) Uani 1 1 d .
O1 O 0.4773(3) 0.0896(2) 0.13681(16) 0.1038(11) Uani 1 1 d .
O2 O 0.5644(3) 0.2144(2) 0.07067(16) 0.1095(11) Uani 1 1 d .
O3 O 0.9240(4) 0.2978(2) 0.1034(2) 0.1152(12) Uani 1 1 d .
O4 O 0.7647(2) 0.33469(15) 0.38602(12) 0.0651(6) Uani 1 1 d .
O5 O 0.5159(2) 0.32699(17) 0.34877(14) 0.0714(6) Uani 1 1 d .
S001 S 0.64804(7) 0.28525(5) 0.34105(4) 0.0453(2) Uani 1 1 d .

loop_
_atom_site_aniso_label
_atom_site_aniso_U_11
_atom_site_aniso_U_22
_atom_site_aniso_U_33
_atom_site_aniso_U_23
_atom_site_aniso_U_13
_atom_site_aniso_U_12
C1 0.0437(14) 0.0437(14) 0.0379(13) 0.0010(10) 0.0046(10) -0.0019(11)
C2 0.0554(16) 0.0644(19) 0.0389(14) 0.0046(12) 0.0111(12) -0.0018(14)
C3 0.070(2) 0.065(2) 0.0504(16) 0.0184(14) 0.0121(14) -0.0039(15)
C4 0.081(2) 0.0460(16) 0.0651(19) 0.0116(14) 0.0067(16) -0.0071(15)
C5 0.078(2) 0.0451(16) 0.0499(16) -0.0020(12) 0.0080(14) -0.0082(14)
C6 0.0515(15) 0.0451(15) 0.0371(13) 0.0015(11) 0.0029(11) -0.0064(12)
C7 0.0664(18) 0.0415(14) 0.0342(13) -0.0021(10) 0.0042(12) -0.0068(13)
C8 0.0705(19) 0.0539(17) 0.0413(14) -0.0022(12) 0.0123(13) 0.0034(14)
C9 0.078(2) 0.0612(19) 0.0582(18) 0.0033(14) 0.0313(16) -0.0002(16)
C10 0.0538(16) 0.0501(16) 0.0389(13) 0.0035(11) 0.0115(12) -0.0053(12)
C11 0.0483(15) 0.0519(16) 0.0463(14) 0.0035(12) 0.0113(12) -0.0033(12)
C12 0.0474(15) 0.0524(16) 0.0433(14) 0.0066(12) 0.0033(11) -0.0082(12)
C13 0.0579(18) 0.0632(19) 0.0679(19) 0.0013(15) 0.0152(15) -0.0089(15)
C14 0.060(2) 0.088(3) 0.076(2) 0.0123(19) 0.0172(17) -0.0213(19)
C15 0.077(3) 0.077(3) 0.117(3) 0.035(2) 0.020(2) -0.021(2)
C16 0.092(3) 0.056(2) 0.152(4) 0.031(2) 0.038(3) 0.000(2)
C17 0.065(2) 0.0560(19) 0.095(2) 0.0150(17) 0.0265(18) 0.0000(15)
C18 0.081(2) 0.0550(18) 0.0392(15) 0.0028(13) 0.0000(14) -0.0125(16)
C19 0.182(6) 0.095(3) 0.108(4) 0.035(3) -0.083(4) -0.064(4)
C20 0.118(5) 0.370(14) 0.127(5) 0.030(7) -0.038(4) 0.004(7)
C21 0.121(3) 0.079(2) 0.0553(19) -0.0139(17) 0.015(2) 0.024(2)
C22 0.219(7) 0.126(5) 0.127(4) -0.045(4) 0.012(4) 0.082(5)
N1 0.0592(14) 0.0420(12) 0.0385(11) 0.0004(9) 0.0128(10) -0.0076(10)
O1 0.131(2) 0.0890(18) 0.0757(16) 0.0319(14) -0.0491(16) -0.0542(17)
O2 0.132(2) 0.125(2) 0.0602(15) 0.0431(15) -0.0314(15) -0.0532(19)
O3 0.155(3) 0.0771(18) 0.137(3) 0.0109(17) 0.108(2) 0.0052(17)
O4 0.0863(15) 0.0568(12) 0.0503(11) -0.0099(9) 0.0015(10) -0.0170(11)
O5 0.0760(15) 0.0694(14) 0.0751(14) 0.0185(11) 0.0347(12) 0.0257(12)
S001 0.0553(4) 0.0435(4) 0.0385(4) -0.0002(3) 0.0113(3) 0.0016(3)

loop_
_atom_type_symbol
_atom_type_description
_atom_type_scat_dispersion_real
_atom_type_scat_dispersion_imag
_atom_type_scat_source
C C 0.0033 0.0016 'International Tables Vol C Tables 4.2.6.8 and 6.1.1.4'
H H 0.0000 0.0000 'International Tables Vol C Tables 4.2.6.8 and 6.1.1.4'
N N 0.0061 0.0033 'International Tables Vol C Tables 4.2.6.8 and 6.1.1.4'
O O 0.0106 0.0060 'International Tables Vol C Tables 4.2.6.8 and 6.1.1.4'
S S 0.1246 0.1234 'International Tables Vol C Tables 4.2.6.8 and 6.1.1.4'

loop_
_geom_angle_atom_site_label_1
_geom_angle_atom_site_label_2
_geom_angle_atom_site_label_3
_geom_angle
C6 C1 C2 123.1(3)
C6 C1 S001 111.56(18)
C2 C1 S001 125.3(2)
C3 C2 C1 117.4(3)
C3 C2 H2 121.3
C1 C2 H2 121.3
C2 C3 C4 120.4(3)
C2 C3 H3 119.8
C4 C3 H3 119.8
C5 C4 C3 121.5(3)
C5 C4 H4 119.2
C3 C4 H4 119.2
C4 C5 C6 118.9(3)
C4 C5 H5 120.6
C6 C5 H5 120.6
C1 C6 C5 118.6(2)
C1 C6 C7 114.2(2)
C5 C6 C7 127.2(2)
N1 C7 C6 105.96(19)
N1 C7 C18 105.1(2)
C6 C7 C18 116.1(2)
N1 C7 C8 103.4(2)
C6 C7 C8 115.2(2)
C18 C7 C8 109.5(2)
C9 C8 C21 113.8(3)
C9 C8 C7 102.7(2)
C21 C8 C7 119.0(3)
C9 C8 H8 106.8
C21 C8 H8 106.8
C7 C8 H8 106.8
O3 C9 C10 127.4(3)
O3 C9 C8 123.7(3)
C10 C9 C8 108.9(2)
C11 C10 N1 120.2(2)
C11 C10 C9 134.0(2)
N1 C10 C9 105.5(2)
C10 C11 C12 133.2(3)
C10 C11 H11 113.4
C12 C11 H11 113.4
C17 C12 C13 117.1(3)
C17 C12 C11 116.4(3)
C13 C12 C11 126.5(3)
C14 C13 C12 120.9(3)
C14 C13 H13 119.6
C12 C13 H13 119.6
C15 C14 C13 121.1(3)
C15 C14 H14 119.5
C13 C14 H14 119.5
C14 C15 C16 119.7(3)
C14 C15 H15 120.2
C16 C15 H15 120.2
C15 C16 C17 120.2(4)
C15 C16 H16 119.9
C17 C16 H16 119.9
C16 C17 C12 121.0(3)
C16 C17 H17 119.5
C12 C17 H17 119.5
O2 C18 O1 124.5(3)
O2 C18 C7 121.6(3)
O1 C18 C7 113.9(2)
C20 C19 O1 109.3(5)
C20 C19 H19A 109.8
O1 C19 H19A 109.8
C20 C19 H19B 109.8
O1 C19 H19B 109.8
H19A C19 H19B 108.3
C19 C20 H20A 109.5
C19 C20 H20B 109.5
H20A C20 H20B 109.5
C19 C20 H20C 109.5
H20A C20 H20C 109.5
H20B C20 H20C 109.5
C22 C21 C8 117.9(4)
C22 C21 H21A 107.8
C8 C21 H21A 107.8
C22 C21 H21B 107.8
C8 C21 H21B 107.8
H21A C21 H21B 107.2
C21 C22 H22A 109.5
C21 C22 H22B 109.5
H22A C22 H22B 109.5
C21 C22 H22C 109.5
H22A C22 H22C 109.5
H22B C22 H22C 109.5
C10 N1 C7 111.3(2)
C10 N1 S001 122.42(17)
C7 N1 S001 114.78(16)
C18 O1 C19 116.7(3)
O5 S001 O4 116.88(15)
O5 S001 N1 109.63(13)
O4 S001 N1 110.18(12)
O5 S001 C1 110.85(13)
O4 S001 C1 113.44(12)
N1 S001 C1 93.35(11)

loop_
_geom_bond_atom_site_label_1
_geom_bond_atom_site_label_2
_geom_bond_distance
C1 C6 1.378(3)
C1 C2 1.385(3)
C1 S001 1.750(3)
C2 C3 1.371(4)
C2 H2 0.9500
C3 C4 1.384(4)
C3 H3 0.9500
C4 C5 1.376(4)
C4 H4 0.9500
C5 C6 1.386(4)
C5 H5 0.9500
C6 C7 1.507(3)
C7 N1 1.480(3)
C7 C18 1.535(4)
C7 C8 1.535(4)
C8 C9 1.523(4)
C8 C21 1.532(4)
C8 H8 1.0000
C9 O3 1.200(4)
C9 C10 1.482(4)
C10 C11 1.336(4)
C10 N1 1.435(3)
C11 C12 1.459(4)
C11 H11 0.9500
C12 C17 1.379(4)
C12 C13 1.394(4)
C13 C14 1.369(5)
C13 H13 0.9500
C14 C15 1.342(5)
C14 H14 0.9500
C15 C16 1.368(6)
C15 H15 0.9500
C16 C17 1.379(5)
C16 H16 0.9500
C17 H17 0.9500
C18 O2 1.181(3)
C18 O1 1.287(4)
C19 C20 1.411(9)
C19 O1 1.487(5)
C19 H19A 0.9900
C19 H19B 0.9900
C20 H20A 0.9800
C20 H20B 0.9800
C20 H20C 0.9800
C21 C22 1.414(6)
C21 H21A 0.9900
C21 H21B 0.9900
C22 H22A 0.9800
C22 H22B 0.9800
C22 H22C 0.9800
N1 S001 1.667(2)
O4 S001 1.420(2)
O5 S001 1.419(2)
